data_7227686
loop_
_publ_author_name
'Mandal, Arkalekha'
'Patel, Bhisma K.'
'Shukla, Rahul'
'Chopra, Deepak'

_publ_section_title
;
 Impact of the complementary electronic nature of C--X and M--X halogens
 and intramolecular X&#x22EF;O interaction on supramolecular assemblies of
 Zn(ii) complexes of o-halophenyl substituted hydrazides
;
_journal_issue 12
_journal_name_full CrystEngComm
_journal_page_first 1607
_journal_paper_doi 10.1039/C7CE00060J
_journal_volume 19
_journal_year 2017
_chemical_formula_sum 'C16 H18 Cl3 N5 O2 Zn'
_chemical_formula_weight 484.09
_chemical_name_systematic
; 
 ? 
;
_space_group_IT_number 14
_symmetry_cell_setting monoclinic
_symmetry_space_group_name_Hall '-P 2ybc'
_symmetry_space_group_name_H-M 'P 1 21/c 1'
_atom_sites_solution_hydrogens geom
_atom_sites_solution_primary direct
_atom_sites_solution_secondary difmap
_audit_creation_method SHELXL-97
_audit_update_record
;
2016-11-28 deposited with the CCDC.
2017-02-14 downloaded from the CCDC.
;
_cell_angle_alpha 90.00
_cell_angle_beta 109.513(2)
_cell_angle_gamma 90.00
_cell_formula_units_Z 8
_cell_length_a 24.5875(9)
_cell_length_b 9.1372(3)
_cell_length_c 19.5598(7)
_cell_measurement_reflns_used 10149
_cell_measurement_temperature 296(2)
_cell_measurement_theta_max 28.35
_cell_measurement_theta_min 0.88
_cell_volume 4141.9(3)
_computing_structure_refinement 'SHELXL-97 (Sheldrick, 1997)'
_computing_structure_solution 'SHELXS-97 (Sheldrick, 1990)'
_diffrn_ambient_temperature 296(2)
_diffrn_measured_fraction_theta_full 0.982
_diffrn_measured_fraction_theta_max 0.982
_diffrn_measurement_device_type 'CCD area detector'
_diffrn_measurement_method 'phi and omega scans'
_diffrn_radiation_monochromator graphite
_diffrn_radiation_source 'fine-focus sealed tube'
_diffrn_radiation_type MoK\a
_diffrn_radiation_wavelength 0.71073
_diffrn_reflns_av_R_equivalents 0.0789
_diffrn_reflns_av_sigmaI/netI 0.0617
_diffrn_reflns_limit_h_max 31
_diffrn_reflns_limit_h_min -32
_diffrn_reflns_limit_k_max 12
_diffrn_reflns_limit_k_min -12
_diffrn_reflns_limit_l_max 24
_diffrn_reflns_limit_l_min -25
_diffrn_reflns_number 72122
_diffrn_reflns_theta_full 28.35
_diffrn_reflns_theta_max 28.35
_diffrn_reflns_theta_min 0.88
_exptl_absorpt_coefficient_mu 1.594
_exptl_absorpt_correction_T_max 0.727
_exptl_absorpt_correction_T_min 0.638
_exptl_absorpt_correction_type multi-scan
_exptl_absorpt_process_details multi-scan
_exptl_crystal_colour white
_exptl_crystal_density_diffrn 1.553
_exptl_crystal_density_method 'not measured'
_exptl_crystal_description block
_exptl_crystal_F_000 1968
_exptl_crystal_size_max 0.36
_exptl_crystal_size_mid 0.24
_exptl_crystal_size_min 0.20
_refine_diff_density_max 0.422
_refine_diff_density_min -0.279
_refine_diff_density_rms 0.062
_refine_ls_extinction_method none
_refine_ls_goodness_of_fit_ref 1.020
_refine_ls_hydrogen_treatment mixed
_refine_ls_matrix_type full
_refine_ls_number_parameters 499
_refine_ls_number_reflns 10149
_refine_ls_number_restraints 0
_refine_ls_restrained_S_all 1.020
_refine_ls_R_factor_all 0.0991
_refine_ls_R_factor_gt 0.0423
_refine_ls_shift/su_max 0.028
_refine_ls_shift/su_mean 0.001
_refine_ls_structure_factor_coef Fsqd
_refine_ls_weighting_details 'calc w=1/[\s^2^(Fo^2^)+(0.0445P)^2^+0.5581P] where P=(Fo^2^+2Fc^2^)/3'
_refine_ls_weighting_scheme calc
_refine_ls_wR_factor_gt 0.0948
_refine_ls_wR_factor_ref 0.1127
_reflns_number_gt 5594
_reflns_number_total 10149
_reflns_threshold_expression >2sigma(I)
_cod_data_source_file c7ce00060j2.cif
_cod_data_source_block complex2
_cod_depositor_comments 'Adding full bibliography for 7227685--7227686.cif.'
_cod_original_sg_symbol_H-M 'P 21/c'
_cod_database_code 7227686

loop_
_symmetry_equiv_pos_as_xyz
'x, y, z'
'-x, y+1/2, -z+1/2'
'-x, -y, -z'
'x, -y-1/2, z-1/2'

loop_
_atom_site_label
_atom_site_type_symbol
_atom_site_fract_x
_atom_site_fract_y
_atom_site_fract_z
_atom_site_U_iso_or_equiv
_atom_site_adp_type
_atom_site_occupancy
_atom_site_symmetry_multiplicity
_atom_site_calc_flag
_atom_site_refinement_flags
Zn2 Zn 0.120879(16) 0.17469(3) 1.02287(2) 0.04658(11) Uani 1 1 d .
Zn1 Zn 0.407326(16) 0.67954(4) 0.34491(2) 0.04679(11) Uani 1 1 d .
N1 N 0.46384(10) 0.4850(3) 0.35572(14) 0.0443(6) Uani 1 1 d .
N3 N 0.36372(10) 0.6157(3) 0.46573(13) 0.0442(6) Uani 1 1 d .
H3A H 0.3601 0.5753 0.5037 0.053 Uiso 1 1 calc R
N4 N 0.42968(11) 0.3616(3) 0.51128(14) 0.0520(7) Uani 1 1 d .
H4A H 0.4092 0.3878 0.5372 0.062 Uiso 1 1 calc R
H4B H 0.4513 0.2853 0.5230 0.062 Uiso 1 1 calc R
N2 N 0.39781(10) 0.5556(2) 0.42876(13) 0.0445(6) Uani 1 1 d .
C7 C 0.33667(13) 0.7416(3) 0.43803(18) 0.0458(7) Uani 1 1 d .
C5 C 0.46425(12) 0.3918(3) 0.40872(16) 0.0412(7) Uani 1 1 d .
C6 C 0.42800(12) 0.4393(3) 0.45287(16) 0.0393(7) Uani 1 1 d .
C8 C 0.29916(13) 0.8073(3) 0.47619(17) 0.0473(7) Uani 1 1 d .
C4 C 0.49576(14) 0.2637(3) 0.42100(18) 0.0531(8) Uani 1 1 d .
H4 H 0.4952 0.2005 0.4580 0.064 Uiso 1 1 calc R
C2 C 0.52867(15) 0.3268(4) 0.3240(2) 0.0614(9) Uani 1 1 d .
H2 H 0.5511 0.3086 0.2950 0.074 Uiso 1 1 calc R
C10 C 0.22513(15) 0.7774(5) 0.5313(2) 0.0686(10) Uani 1 1 d .
H10 H 0.2014 0.7164 0.5471 0.082 Uiso 1 1 calc R
C12 C 0.26045(18) 1.0152(4) 0.5207(2) 0.0782(12) Uani 1 1 d .
H12 H 0.2602 1.1155 0.5288 0.094 Uiso 1 1 calc R
C9 C 0.26221(14) 0.7186(4) 0.49923(18) 0.0554(8) Uani 1 1 d .
H9 H 0.2627 0.6178 0.4927 0.067 Uiso 1 1 calc R
C3 C 0.52832(14) 0.2308(4) 0.3771(2) 0.0609(9) Uani 1 1 d .
H3 H 0.5496 0.1446 0.3838 0.073 Uiso 1 1 calc R
C1 C 0.49550(14) 0.4505(4) 0.31402(19) 0.0566(9) Uani 1 1 d .
H1 H 0.4949 0.5137 0.2765 0.068 Uiso 1 1 calc R
C11 C 0.22323(18) 0.9250(5) 0.5399(2) 0.0825(13) Uani 1 1 d .
H11 H 0.1966 0.9650 0.5589 0.099 Uiso 1 1 calc R
C13 C 0.29852(15) 0.9563(4) 0.4890(2) 0.0611(9) Uani 1 1 d .
Cl1 Cl 0.34741(5) 1.07331(11) 0.47042(7) 0.1001(4) Uani 1 1 d .
O1 O 0.34197(10) 0.7965(2) 0.38267(13) 0.0577(6) Uani 1 1 d .
Cl2 Cl 0.35447(4) 0.65617(9) 0.22804(5) 0.0617(2) Uani 1 1 d .
Cl4 Cl 0.06317(4) 0.05529(11) 0.72829(5) 0.0756(3) Uani 1 1 d .
C18 C 0.06293(12) -0.0954(3) 1.05565(16) 0.0417(7) Uani 1 1 d .
C21 C 0.16936(15) 0.0684(3) 0.83208(17) 0.0495(8) Uani 1 1 d .
C22 C 0.22923(16) 0.0711(3) 0.8536(2) 0.0610(9) Uani 1 1 d .
H22 H 0.2506 0.0806 0.9026 0.073 Uiso 1 1 calc R
C17 C 0.04193(14) -0.1969(4) 1.09342(18) 0.0543(8) Uani 1 1 d .
H17 H 0.0358 -0.2936 1.0779 0.065 Uiso 1 1 calc R
C24 C 0.22595(18) 0.0492(4) 0.7313(2) 0.0679(10) Uani 1 1 d .
H24 H 0.2450 0.0424 0.6976 0.081 Uiso 1 1 calc R
C25 C 0.16640(17) 0.0483(4) 0.7077(2) 0.0623(9) Uani 1 1 d .
H25 H 0.1453 0.0421 0.6585 0.075 Uiso 1 1 calc R
C20 C 0.14181(15) 0.0853(3) 0.88904(18) 0.0524(8) Uani 1 1 d .
C14 C 0.06145(15) 0.0856(4) 1.13742(19) 0.0608(9) Uani 1 1 d .
H14 H 0.0684 0.1820 1.1532 0.073 Uiso 1 1 calc R
C26 C 0.13856(15) 0.0568(3) 0.75889(19) 0.0538(8) Uani 1 1 d .
C16 C 0.03042(16) -0.1518(4) 1.1538(2) 0.0682(10) Uani 1 1 d .
H16 H 0.0163 -0.2182 1.1798 0.082 Uiso 1 1 calc R
C23 C 0.25757(16) 0.0600(4) 0.8041(2) 0.0672(10) Uani 1 1 d .
H23 H 0.2977 0.0598 0.8194 0.081 Uiso 1 1 calc R
C15 C 0.03962(15) -0.0104(5) 1.1760(2) 0.0668(10) Uani 1 1 d .
H15 H 0.0313 0.0212 1.2166 0.080 Uiso 1 1 calc R
C19 C 0.07653(12) -0.1297(3) 0.98863(16) 0.0413(7) Uani 1 1 d .
Cl6 Cl 0.07442(4) 0.38936(9) 1.01513(5) 0.0660(3) Uani 1 1 d .
Cl5 Cl 0.20993(4) 0.15329(10) 1.10202(6) 0.0748(3) Uani 1 1 d .
N6 N 0.09870(11) -0.0193(2) 0.96475(13) 0.0441(6) Uani 1 1 d .
N5 N 0.07289(10) 0.0445(3) 1.07818(14) 0.0474(6) Uani 1 1 d .
N7 N 0.11757(11) -0.0343(3) 0.90595(13) 0.0479(6) Uani 1 1 d .
H7A H 0.1140 -0.1147 0.8820 0.057 Uiso 1 1 calc R
N8 N 0.06620(12) -0.2619(3) 0.95931(15) 0.0608(8) Uani 1 1 d .
H8A H 0.0743 -0.2812 0.9207 0.073 Uiso 1 1 calc R
H8B H 0.0514 -0.3283 0.9788 0.073 Uiso 1 1 calc R
N9 N 0.35818(12) 0.1187(3) 0.19156(15) 0.0581(7) Uani 1 1 d .
N10 N 0.17740(13) 0.5652(3) 0.80746(17) 0.0642(8) Uani 1 1 d .
C29 C 0.34590(15) 0.0229(4) 0.1390(2) 0.0581(9) Uani 1 1 d .
C30 C 0.2099(2) 0.4306(4) 0.8123(3) 0.0987(15) Uani 1 1 d .
H30A H 0.2024 0.3664 0.8471 0.148 Uiso 1 1 calc R
H30B H 0.2503 0.4526 0.8274 0.148 Uiso 1 1 calc R
H30C H 0.1983 0.3837 0.7657 0.148 Uiso 1 1 calc R
C28 C 0.3467(2) 0.0908(5) 0.2585(2) 0.0944(14) Uani 1 1 d .
H28A H 0.3177 0.1573 0.2623 0.142 Uiso 1 1 calc R
H28B H 0.3815 0.1044 0.2990 0.142 Uiso 1 1 calc R
H28C H 0.3334 -0.0080 0.2584 0.142 Uiso 1 1 calc R
C31 C 0.1866(2) 0.6784(4) 0.7623(3) 0.0908(14) Uani 1 1 d .
H31A H 0.1585 0.7541 0.7569 0.136 Uiso 1 1 calc R
H31B H 0.1831 0.6387 0.7156 0.136 Uiso 1 1 calc R
H31C H 0.2246 0.7184 0.7842 0.136 Uiso 1 1 calc R
C32 C 0.14158(19) 0.5807(5) 0.8451(2) 0.0701(11) Uani 1 1 d .
C27 C 0.3782(2) 0.2628(5) 0.1802(3) 0.1037(15) Uani 1 1 d .
H27A H 0.4196 0.2632 0.1960 0.156 Uiso 1 1 calc R
H27B H 0.3652 0.3335 0.2076 0.156 Uiso 1 1 calc R
H27C H 0.3631 0.2870 0.1296 0.156 Uiso 1 1 calc R
O3 O 0.35350(11) 0.0409(3) 0.08012(13) 0.0704(7) Uani 1 1 d .
O4 O 0.11194(12) 0.6910(3) 0.84332(14) 0.0773(8) Uani 1 1 d .
O2 O 0.14431(12) 0.2023(2) 0.92185(14) 0.0741(8) Uani 1 1 d .
Cl3 Cl 0.47551(4) 0.85658(8) 0.37667(5) 0.0616(2) Uani 1 1 d .
H29 H 0.3289(14) -0.072(4) 0.1464(17) 0.066(10) Uiso 1 1 d .
H30 H 0.1338(18) 0.485(5) 0.873(2) 0.121(16) Uiso 1 1 d .

loop_
_atom_site_aniso_label
_atom_site_aniso_U_11
_atom_site_aniso_U_22
_atom_site_aniso_U_33
_atom_site_aniso_U_23
_atom_site_aniso_U_13
_atom_site_aniso_U_12
Zn2 0.0543(2) 0.03491(19) 0.0540(2) -0.00063(15) 0.02277(19) -0.00250(15)
Zn1 0.0500(2) 0.0432(2) 0.0505(2) 0.00447(16) 0.02122(18) -0.00052(16)
N1 0.0451(15) 0.0420(14) 0.0508(16) -0.0037(12) 0.0224(13) -0.0025(11)
N3 0.0485(15) 0.0443(14) 0.0485(16) 0.0027(11) 0.0278(13) 0.0069(12)
N4 0.0578(17) 0.0435(14) 0.0607(18) 0.0084(12) 0.0278(14) 0.0069(12)
N2 0.0475(15) 0.0430(14) 0.0486(16) 0.0025(11) 0.0235(13) 0.0050(11)
C7 0.0416(18) 0.0436(17) 0.054(2) -0.0054(15) 0.0183(16) 0.0011(14)
C5 0.0396(17) 0.0347(15) 0.0500(19) -0.0058(13) 0.0161(15) -0.0036(13)
C6 0.0377(16) 0.0336(15) 0.0475(18) -0.0002(13) 0.0156(14) -0.0025(12)
C8 0.0418(18) 0.0510(18) 0.0477(19) -0.0060(14) 0.0131(15) 0.0055(14)
C4 0.055(2) 0.0428(17) 0.064(2) -0.0004(15) 0.0228(18) 0.0064(15)
C2 0.050(2) 0.069(2) 0.073(3) -0.020(2) 0.0321(19) 0.0012(17)
C10 0.048(2) 0.100(3) 0.065(2) -0.016(2) 0.0287(19) 0.001(2)
C12 0.078(3) 0.071(3) 0.082(3) -0.023(2) 0.022(2) 0.020(2)
C9 0.0457(19) 0.066(2) 0.057(2) -0.0110(17) 0.0202(17) 0.0000(16)
C3 0.055(2) 0.0491(19) 0.081(3) -0.0110(19) 0.026(2) 0.0085(16)
C1 0.056(2) 0.059(2) 0.063(2) -0.0058(16) 0.0305(19) -0.0068(16)
C11 0.061(3) 0.120(4) 0.069(3) -0.029(3) 0.024(2) 0.026(2)
C13 0.054(2) 0.056(2) 0.072(2) -0.0124(17) 0.0185(19) 0.0041(16)
Cl1 0.1089(9) 0.0580(6) 0.1451(11) -0.0216(6) 0.0580(8) -0.0203(6)
O1 0.0641(15) 0.0545(13) 0.0639(16) 0.0125(11) 0.0340(13) 0.0183(11)
Cl2 0.0646(6) 0.0658(5) 0.0523(5) 0.0042(4) 0.0162(4) -0.0106(4)
Cl4 0.0655(6) 0.0949(7) 0.0720(7) 0.0161(5) 0.0305(5) -0.0027(5)
C18 0.0351(16) 0.0452(17) 0.0423(18) 0.0065(13) 0.0096(14) -0.0017(13)
C21 0.069(2) 0.0368(16) 0.051(2) 0.0132(14) 0.0318(19) 0.0049(15)
C22 0.069(3) 0.057(2) 0.057(2) 0.0148(16) 0.020(2) 0.0040(17)
C17 0.052(2) 0.0546(19) 0.057(2) 0.0093(16) 0.0196(17) -0.0091(15)
C24 0.079(3) 0.068(2) 0.072(3) 0.0205(19) 0.046(2) 0.021(2)
C25 0.075(3) 0.067(2) 0.052(2) 0.0103(17) 0.032(2) 0.0066(19)
C20 0.068(2) 0.0408(18) 0.055(2) 0.0081(15) 0.0308(18) -0.0033(15)
C14 0.061(2) 0.067(2) 0.062(2) -0.0120(18) 0.0305(19) -0.0016(18)
C26 0.061(2) 0.0501(19) 0.059(2) 0.0138(15) 0.0313(19) 0.0049(15)
C16 0.067(2) 0.085(3) 0.064(3) 0.021(2) 0.036(2) -0.007(2)
C23 0.060(2) 0.069(2) 0.081(3) 0.024(2) 0.035(2) 0.0140(18)
C15 0.064(2) 0.092(3) 0.053(2) 0.001(2) 0.0315(19) -0.004(2)
C19 0.0411(17) 0.0355(15) 0.0456(18) 0.0026(13) 0.0124(14) -0.0022(13)
Cl6 0.0666(6) 0.0381(4) 0.0853(7) -0.0006(4) 0.0147(5) 0.0046(4)
Cl5 0.0513(5) 0.0733(6) 0.0926(8) 0.0014(5) 0.0143(5) 0.0013(4)
N6 0.0556(16) 0.0360(13) 0.0453(15) 0.0034(11) 0.0231(13) -0.0010(11)
N5 0.0474(15) 0.0468(15) 0.0520(17) -0.0040(12) 0.0221(13) -0.0059(12)
N7 0.0686(17) 0.0370(13) 0.0474(16) -0.0018(11) 0.0318(14) -0.0030(12)
N8 0.086(2) 0.0402(15) 0.0650(19) -0.0043(13) 0.0366(17) -0.0146(14)
N9 0.0573(18) 0.0651(18) 0.0520(18) -0.0050(14) 0.0186(15) 0.0136(15)
N10 0.075(2) 0.0456(16) 0.070(2) -0.0051(14) 0.0209(18) 0.0046(14)
C29 0.059(2) 0.055(2) 0.068(3) -0.0064(18) 0.032(2) -0.0008(17)
C30 0.122(4) 0.062(3) 0.120(4) 0.003(2) 0.051(3) 0.024(2)
C28 0.104(4) 0.130(4) 0.054(3) 0.003(2) 0.032(2) 0.032(3)
C31 0.094(3) 0.075(3) 0.113(4) 0.013(2) 0.047(3) 0.001(2)
C32 0.089(3) 0.063(2) 0.057(2) -0.0103(19) 0.023(2) -0.003(2)
C27 0.114(4) 0.080(3) 0.111(4) -0.034(3) 0.029(3) -0.023(3)
O3 0.0869(19) 0.0768(17) 0.0652(17) -0.0166(13) 0.0487(15) -0.0127(13)
O4 0.097(2) 0.0597(15) 0.0785(19) -0.0169(13) 0.0339(16) 0.0116(14)
O2 0.127(2) 0.0402(13) 0.0807(18) -0.0037(12) 0.0693(18) -0.0153(13)
Cl3 0.0582(5) 0.0461(4) 0.0758(6) 0.0041(4) 0.0160(5) -0.0062(4)

loop_
_atom_type_symbol
_atom_type_description
_atom_type_scat_dispersion_real
_atom_type_scat_dispersion_imag
_atom_type_scat_source
C C 0.0033 0.0016 'International Tables Vol C Tables 4.2.6.8 and 6.1.1.4'
H H 0.0000 0.0000 'International Tables Vol C Tables 4.2.6.8 and 6.1.1.4'
N N 0.0061 0.0033 'International Tables Vol C Tables 4.2.6.8 and 6.1.1.4'
O O 0.0106 0.0060 'International Tables Vol C Tables 4.2.6.8 and 6.1.1.4'
Cl Cl 0.1484 0.1585 'International Tables Vol C Tables 4.2.6.8 and 6.1.1.4'
Zn Zn 0.2839 1.4301 'International Tables Vol C Tables 4.2.6.8 and 6.1.1.4'

loop_
_geom_angle_atom_site_label_1
_geom_angle_atom_site_label_2
_geom_angle_atom_site_label_3
_geom_angle
N6 Zn2 N5 73.84(9)
N6 Zn2 Cl5 108.82(7)
N5 Zn2 Cl5 100.08(7)
N6 Zn2 O2 73.30(9)
N5 Zn2 O2 146.13(9)
Cl5 Zn2 O2 98.03(8)
N6 Zn2 Cl6 132.26(7)
N5 Zn2 Cl6 99.26(7)
Cl5 Zn2 Cl6 118.84(4)
O2 Zn2 Cl6 96.68(7)
N2 Zn1 N1 73.71(9)
N2 Zn1 Cl2 125.33(7)
N1 Zn1 Cl2 98.78(7)
N2 Zn1 O1 73.60(9)
N1 Zn1 O1 147.25(9)
Cl2 Zn1 O1 98.41(7)
N2 Zn1 Cl3 116.32(7)
N1 Zn1 Cl3 99.40(7)
Cl2 Zn1 Cl3 118.33(4)
O1 Zn1 Cl3 96.62(6)
C5 N1 C1 117.8(3)
C5 N1 Zn1 115.16(18)
C1 N1 Zn1 127.0(2)
C7 N3 N2 115.5(2)
C6 N2 N3 120.5(2)
C6 N2 Zn1 122.4(2)
N3 N2 Zn1 116.33(17)
O1 C7 N3 121.0(3)
O1 C7 C8 122.5(3)
N3 C7 C8 116.5(3)
N1 C5 C4 122.2(3)
N1 C5 C6 114.2(2)
C4 C5 C6 123.6(3)
N2 C6 N4 126.9(3)
N2 C6 C5 114.1(3)
N4 C6 C5 119.0(3)
C13 C8 C9 117.6(3)
C13 C8 C7 122.1(3)
C9 C8 C7 120.3(3)
C5 C4 C3 118.8(3)
C3 C2 C1 119.1(3)
C11 C10 C9 119.9(4)
C11 C12 C13 119.9(4)
C10 C9 C8 121.4(3)
C2 C3 C4 119.0(3)
N1 C1 C2 123.1(3)
C10 C11 C12 120.5(3)
C8 C13 C12 120.7(3)
C8 C13 Cl1 121.1(3)
C12 C13 Cl1 118.1(3)
C7 O1 Zn1 112.94(18)
N5 C18 C17 121.2(3)
N5 C18 C19 114.7(2)
C17 C18 C19 124.1(3)
C26 C21 C22 118.3(3)
C26 C21 C20 123.6(3)
C22 C21 C20 118.1(3)
C23 C22 C21 121.4(4)
C16 C17 C18 118.7(3)
C23 C24 C25 121.0(3)
C24 C25 C26 118.8(3)
O2 C20 N7 121.8(3)
O2 C20 C21 121.3(3)
N7 C20 C21 116.8(3)
N5 C14 C15 122.0(3)
C21 C26 C25 121.2(3)
C21 C26 Cl4 120.5(3)
C25 C26 Cl4 118.3(3)
C15 C16 C17 120.1(3)
C22 C23 C24 119.3(4)
C16 C15 C14 119.0(3)
N6 C19 N8 126.3(3)
N6 C19 C18 113.3(2)
N8 C19 C18 120.4(3)
C19 N6 N7 121.1(2)
C19 N6 Zn2 121.9(2)
N7 N6 Zn2 116.09(17)
C14 N5 C18 118.9(3)
C14 N5 Zn2 125.4(2)
C18 N5 Zn2 114.90(19)
C20 N7 N6 115.2(2)
C29 N9 C27 119.3(3)
C29 N9 C28 121.9(3)
C27 N9 C28 118.5(3)
C32 N10 C31 122.4(3)
C32 N10 C30 120.3(3)
C31 N10 C30 117.2(3)
O3 C29 N9 125.1(4)
O4 C32 N10 124.3(4)
C20 O2 Zn2 112.06(19)

loop_
_geom_bond_atom_site_label_1
_geom_bond_atom_site_label_2
_geom_bond_distance
Zn2 N6 2.078(2)
Zn2 N5 2.198(2)
Zn2 Cl5 2.2281(10)
Zn2 O2 2.250(2)
Zn2 Cl6 2.2493(9)
Zn1 N2 2.070(2)
Zn1 N1 2.223(2)
Zn1 Cl2 2.2306(10)
Zn1 O1 2.250(2)
Zn1 Cl3 2.2622(9)
N1 C5 1.339(4)
N1 C1 1.340(4)
N3 C7 1.349(4)
N3 N2 1.390(3)
N4 C6 1.334(3)
N2 C6 1.292(3)
C7 O1 1.239(3)
C7 C8 1.493(4)
C5 C4 1.379(4)
C5 C6 1.498(4)
C8 C13 1.386(4)
C8 C9 1.400(4)
C4 C3 1.389(4)
C2 C3 1.361(5)
C2 C1 1.369(4)
C10 C11 1.362(6)
C10 C9 1.377(4)
C12 C11 1.374(6)
C12 C13 1.392(5)
C13 Cl1 1.735(4)
Cl4 C26 1.747(4)
C18 N5 1.348(4)
C18 C17 1.388(4)
C18 C19 1.491(4)
C21 C26 1.382(4)
C21 C22 1.390(5)
C21 C20 1.493(4)
C22 C23 1.373(5)
C17 C16 1.367(5)
C24 C23 1.378(5)
C24 C25 1.380(5)
C25 C26 1.390(4)
C20 O2 1.238(4)
C20 N7 1.338(4)
C14 N5 1.334(4)
C14 C15 1.377(5)
C16 C15 1.358(5)
C19 N6 1.305(3)
C19 N8 1.324(4)
N6 N7 1.383(3)
N9 C29 1.307(4)
N9 C27 1.448(5)
N9 C28 1.451(4)
N10 C32 1.330(5)
N10 C31 1.427(4)
N10 C30 1.452(4)
C29 O3 1.237(4)
C32 O4 1.238(4)
